data_4085362
loop_
_publ_author_name
'Romanov, Alexander S.'
'Bochmann, Manfred'

_publ_section_title
;
 Gold(I) and Gold(III) Complexes of Cyclic (Alkyl)(amino)carbenes.
;
_journal_issue 11
_journal_name_full Organometallics
_journal_page_first 2439
_journal_page_last 2454
_journal_paper_doi 10.1021/om501211p
_journal_volume 34
_journal_year 2015
_chemical_formula_moiety 'C41 H50 Au N O'
_chemical_formula_sum 'C41 H50 Au N O'
_chemical_formula_weight 769.79
_chemical_name_systematic
; 
 ? 
;
_space_group_crystal_system triclinic
_space_group_IT_number 2
_space_group_name_Hall '-P 1'
_space_group_name_H-M_alt 'P -1'
_symmetry_space_group_name_Hall '-P 1'
_symmetry_space_group_name_H-M 'P -1'
_atom_sites_solution_hydrogens geom
_atom_sites_solution_primary direct
_atom_sites_solution_secondary difmap
_audit_creation_method SHELXL-97
_cell_angle_alpha 107.846(5)
_cell_angle_beta 93.225(5)
_cell_angle_gamma 99.554(3)
_cell_formula_units_Z 2
_cell_length_a 10.864(2)
_cell_length_b 11.983(3)
_cell_length_c 15.165(4)
_cell_measurement_reflns_used 5272
_cell_measurement_temperature 100(2)
_cell_measurement_theta_max 27.5
_cell_measurement_theta_min 2.4
_cell_volume 1841.1(8)
_computing_cell_refinement
;                                                                           
CrystalClear-SM Expert 2.1 b31 (Rigaku, 2014)                               
;
_computing_data_collection
;                                                                           
CrystalClear-SM Expert 2.1 b31 (Rigaku, 2014)                               
;
_computing_data_reduction
;                                                                           
CrystalClear-SM Expert 2.1 b31 (Rigaku, 2014)                               
;
_computing_molecular_graphics 'ORTEP (Johnson, 1976 and Farrugia, 1997)'
_computing_structure_refinement 'SHELXL-2014/7 (Sheldrick, 2014)'
_computing_structure_solution 'SHELXS-2014/7 (Sheldrick, 2014)'
_diffrn_ambient_temperature 100(2)
_diffrn_detector_area_resol_mean 28.5714
_diffrn_measured_fraction_theta_full 0.983
_diffrn_measured_fraction_theta_max 0.983
_diffrn_measurement_device_type
;                                
Rigaku Saturn724+ (2x2 bin mode) 
;
_diffrn_measurement_method 'profile data from \w-scans'
_diffrn_radiation_monochromator graphite
_diffrn_radiation_source 'Rotating Anode'
_diffrn_radiation_type MoK\a
_diffrn_radiation_wavelength 0.71073
_diffrn_reflns_av_R_equivalents 0.0533
_diffrn_reflns_av_sigmaI/netI 0.0390
_diffrn_reflns_limit_h_max 13
_diffrn_reflns_limit_h_min -13
_diffrn_reflns_limit_k_max 14
_diffrn_reflns_limit_k_min -14
_diffrn_reflns_limit_l_max 18
_diffrn_reflns_limit_l_min -18
_diffrn_reflns_number 21230
_diffrn_reflns_theta_full 26.00
_diffrn_reflns_theta_max 26.00
_diffrn_reflns_theta_min 2.37
_exptl_absorpt_coefficient_mu 4.025
_exptl_absorpt_correction_T_max 0.6394
_exptl_absorpt_correction_T_min 0.5529
_exptl_absorpt_correction_type multi-scan
_exptl_absorpt_process_details 'CrystalClear-SM Expert 2.1 b31 (Rigaku, 2014)'
_exptl_crystal_colour Colorless
_exptl_crystal_density_diffrn 1.389
_exptl_crystal_density_meas ?
_exptl_crystal_density_method 'not measured'
_exptl_crystal_description Block
_exptl_crystal_F_000 780
_exptl_crystal_size_max 0.17
_exptl_crystal_size_mid 0.14
_exptl_crystal_size_min 0.12
_refine_diff_density_max 2.233
_refine_diff_density_min -1.140
_refine_diff_density_rms 0.146
_refine_ls_extinction_method none
_refine_ls_goodness_of_fit_ref 1.047
_refine_ls_hydrogen_treatment constr
_refine_ls_matrix_type full
_refine_ls_number_parameters 403
_refine_ls_number_reflns 7125
_refine_ls_number_restraints 0
_refine_ls_restrained_S_all 1.047
_refine_ls_R_factor_all 0.0370
_refine_ls_R_factor_gt 0.0365
_refine_ls_shift/su_max 0.001
_refine_ls_shift/su_mean 0.000
_refine_ls_structure_factor_coef Fsqd
_refine_ls_weighting_details 'calc w=1/[\s^2^(Fo^2^)+(0.0800P)^2^+1.1700P] where P=(Fo^2^+2Fc^2^)/3'
_refine_ls_weighting_scheme calc
_refine_ls_wR_factor_gt 0.1068
_refine_ls_wR_factor_ref 0.1073
_reflns_number_gt 6950
_reflns_number_total 7125
_reflns_threshold_expression 'I > 2\s(I)'
_cod_data_source_file om501211p_si_002.cif
_cod_data_source_block 14_AdCAACAu(deoxybenzoin)
_cod_depositor_comments
;
The following automatic conversions were performed:

'_exptl_crystal_density_meas' value 'not measured' was changed to '?'
- the value is perceived as not measured.

Automatic conversion script
Id: cif_fix_values 3008 2015-01-20 13:52:24Z robertas 

 Adding full bibliography for 4085360--4085377.cif.

 Adding full bibliography for 4085360--4085377.cif.
;
_cod_database_code 4085362
_platon_squeeze_void_probe_radius 1.20

loop_
_symmetry_equiv_pos_as_xyz
'x, y, z'
'-x, -y, -z'

loop_
_atom_site_label
_atom_site_type_symbol
_atom_site_fract_x
_atom_site_fract_y
_atom_site_fract_z
_atom_site_U_iso_or_equiv
_atom_site_adp_type
_atom_site_occupancy
_atom_site_symmetry_multiplicity
_atom_site_calc_flag
_atom_site_refinement_flags
Au1 Au 0.349937(11) 0.499078(11) 0.194160(9) 0.02359(8) Uani 1 1 d .
C1 C 0.1792(4) 0.5457(4) 0.2158(3) 0.0238(8) Uani 1 1 d .
O1 O 0.6423(3) 0.5657(3) 0.3179(2) 0.0372(7) Uani 1 1 d .
C28 C 0.5254(4) 0.4413(4) 0.1729(3) 0.0290(9) Uani 1 1 d .
H28A H 0.5427 0.4309 0.1084 0.035 Uiso 1 1 calc R
C29 C 0.6052(4) 0.5510(4) 0.2355(3) 0.0322(9) Uani 1 1 d .
N1 N 0.1073(3) 0.4998(3) 0.2673(2) 0.0262(7) Uani 1 1 d .
C5 C 0.1494(4) 0.4292(4) 0.3222(3) 0.0268(8) Uani 1 1 d .
C27 C -0.0344(4) 0.6148(4) 0.3682(3) 0.0329(9) Uani 1 1 d .
H27A H -0.0307 0.5731 0.4129 0.049 Uiso 1 1 calc R
H27B H -0.1130 0.6414 0.3676 0.049 Uiso 1 1 calc R
H27C H 0.0335 0.6826 0.3850 0.049 Uiso 1 1 calc R
C6 C 0.1246(4) 0.3040(4) 0.2854(3) 0.0291(8) Uani 1 1 d .
C10 C 0.2181(4) 0.4902(4) 0.4110(3) 0.0325(9) Uani 1 1 d .
C22 C 0.2643(4) 0.6519(4) 0.0573(3) 0.0273(8) Uani 1 1 d .
H22A H 0.2664 0.6428 -0.0084 0.033 Uiso 1 1 calc R
H22B H 0.3149 0.5995 0.0727 0.033 Uiso 1 1 calc R
C3 C -0.0240(4) 0.5911(4) 0.1955(3) 0.0267(8) Uani 1 1 d .
H3A H -0.0637 0.6602 0.2144 0.032 Uiso 1 1 calc R
H3B H -0.0705 0.5353 0.1381 0.032 Uiso 1 1 calc R
C11 C 0.2640(4) 0.6259(4) 0.4490(3) 0.0342(9) Uani 1 1 d .
H11A H 0.2274 0.6607 0.4055 0.041 Uiso 1 1 calc R
C25 C 0.1744(4) 0.7640(4) 0.2387(3) 0.0273(9) Uani 1 1 d .
H25A H 0.1707 0.7753 0.3053 0.033 Uiso 1 1 calc R
C19 C 0.1046(4) 0.8313(4) 0.1044(3) 0.0312(9) Uani 1 1 d .
H19A H 0.0549 0.8833 0.0858 0.037 Uiso 1 1 calc R
C21 C 0.3194(4) 0.7827(3) 0.1163(3) 0.0282(8) Uani 1 1 d .
H21A H 0.4070 0.8033 0.1053 0.034 Uiso 1 1 calc R
C26 C -0.1241(4) 0.4188(4) 0.2501(3) 0.0318(9) Uani 1 1 d .
H26A H -0.1094 0.3772 0.2935 0.048 Uiso 1 1 calc R
H26B H -0.1209 0.3679 0.1879 0.048 Uiso 1 1 calc R
H26C H -0.2053 0.4402 0.2550 0.048 Uiso 1 1 calc R
C18 C 0.0502(4) 0.6997(4) 0.0473(3) 0.0299(9) Uani 1 1 d .
H18A H 0.0521 0.6887 -0.0186 0.036 Uiso 1 1 calc R
H18B H -0.0365 0.6793 0.0582 0.036 Uiso 1 1 calc R
C41 C 0.5503(5) 0.2282(4) 0.1242(3) 0.0335(10) Uani 1 1 d .
H41A H 0.5694 0.2375 0.0675 0.040 Uiso 1 1 calc R
C37 C 0.4933(4) 0.3075(4) 0.2765(3) 0.0356(9) Uani 1 1 d .
H37A H 0.4733 0.3703 0.3236 0.043 Uiso 1 1 calc R
C24 C 0.3132(4) 0.7968(4) 0.2211(3) 0.0316(9) Uani 1 1 d .
H24A H 0.3484 0.8786 0.2587 0.038 Uiso 1 1 calc R
H24B H 0.3623 0.7449 0.2389 0.038 Uiso 1 1 calc R
C2 C 0.1151(4) 0.6298(4) 0.1802(3) 0.0234(8) Uani 1 1 d .
C20 C 0.2423(4) 0.8644(4) 0.0871(3) 0.0329(9) Uani 1 1 d .
H20A H 0.2466 0.8549 0.0215 0.039 Uiso 1 1 calc R
H20B H 0.2764 0.9471 0.1229 0.039 Uiso 1 1 calc R
C4 C -0.0232(4) 0.5318(4) 0.2722(3) 0.0283(8) Uani 1 1 d .
C30 C 0.6405(4) 0.6544(4) 0.1972(4) 0.0360(10) Uani 1 1 d .
C14 C 0.0698(4) 0.2351(4) 0.1842(3) 0.0314(9) Uani 1 1 d .
H14A H 0.0438 0.2923 0.1562 0.038 Uiso 1 1 calc R
C8 C 0.2231(5) 0.2980(5) 0.4315(3) 0.0419(11) Uani 1 1 d .
H8A H 0.2449 0.2537 0.4686 0.050 Uiso 1 1 calc R
C13 C 0.2241(5) 0.6833(5) 0.5456(3) 0.0439(12) Uani 1 1 d .
H13A H 0.1342 0.6647 0.5428 0.066 Uiso 1 1 calc R
H13B H 0.2517 0.7684 0.5643 0.066 Uiso 1 1 calc R
H13C H 0.2614 0.6528 0.5900 0.066 Uiso 1 1 calc R
C15 C 0.1730(4) 0.1809(4) 0.1294(4) 0.0369(10) Uani 1 1 d .
H15A H 0.2409 0.2438 0.1303 0.055 Uiso 1 1 calc R
H15B H 0.1385 0.1374 0.0660 0.055 Uiso 1 1 calc R
H15C H 0.2035 0.1277 0.1576 0.055 Uiso 1 1 calc R
C17 C 0.1283(4) 0.6168(4) 0.0762(3) 0.0273(8) Uani 1 1 d .
H17A H 0.0946 0.5338 0.0379 0.033 Uiso 1 1 calc R
C39 C 0.5204(4) 0.1026(4) 0.2217(3) 0.0367(10) Uani 1 1 d .
H39A H 0.5198 0.0298 0.2318 0.044 Uiso 1 1 calc R
C36 C 0.5235(4) 0.3250(4) 0.1933(3) 0.0298(9) Uani 1 1 d .
C12 C 0.4086(4) 0.6551(5) 0.4513(3) 0.0420(11) Uani 1 1 d .
H12A H 0.4317 0.6212 0.3900 0.063 Uiso 1 1 calc R
H12B H 0.4469 0.6220 0.4936 0.063 Uiso 1 1 calc R
H12C H 0.4370 0.7401 0.4719 0.063 Uiso 1 1 calc R
C40 C 0.5495(5) 0.1171(4) 0.1369(4) 0.0384(10) Uani 1 1 d .
H40A H 0.5682 0.0538 0.0895 0.046 Uiso 1 1 calc R
C38 C 0.4922(4) 0.1989(5) 0.2909(3) 0.0378(10) Uani 1 1 d .
H38A H 0.4725 0.1901 0.3476 0.045 Uiso 1 1 calc R
C9 C 0.2524(4) 0.4225(5) 0.4653(3) 0.0390(10) Uani 1 1 d .
H9A H 0.2953 0.4608 0.5246 0.047 Uiso 1 1 calc R
C35 C 0.6838(5) 0.7681(5) 0.2623(4) 0.0473(12) Uani 1 1 d .
H35A H 0.6879 0.7783 0.3258 0.057 Uiso 1 1 calc R
C32 C 0.6790(5) 0.7401(5) 0.0741(4) 0.0456(12) Uani 1 1 d .
H32A H 0.6773 0.7301 0.0107 0.055 Uiso 1 1 calc R
C23 C 0.0993(4) 0.8481(4) 0.2094(3) 0.0327(9) Uani 1 1 d .
H23A H 0.1345 0.9304 0.2459 0.039 Uiso 1 1 calc R
H23B H 0.0127 0.8306 0.2214 0.039 Uiso 1 1 calc R
C16 C -0.0463(5) 0.1363(5) 0.1749(4) 0.0404(12) Uani 1 1 d .
H16A H -0.1096 0.1708 0.2095 0.061 Uiso 1 1 calc R
H16B H -0.0223 0.0767 0.1989 0.061 Uiso 1 1 calc R
H16C H -0.0791 0.1000 0.1103 0.061 Uiso 1 1 calc R
C31 C 0.6406(5) 0.6412(4) 0.1030(4) 0.0393(10) Uani 1 1 d .
H31A H 0.6148 0.5659 0.0588 0.047 Uiso 1 1 calc R
C7 C 0.1616(5) 0.2404(5) 0.3426(4) 0.0378(11) Uani 1 1 d .
H7A H 0.1444 0.1573 0.3203 0.045 Uiso 1 1 calc R
C34 C 0.7205(6) 0.8657(5) 0.2318(5) 0.0586(17) Uani 1 1 d .
H34A H 0.7463 0.9415 0.2752 0.070 Uiso 1 1 calc R
C33 C 0.7188(5) 0.8509(5) 0.1371(5) 0.0559(15) Uani 1 1 d .
H33A H 0.7447 0.9161 0.1170 0.067 Uiso 1 1 calc R

loop_
_atom_site_aniso_label
_atom_site_aniso_U_11
_atom_site_aniso_U_22
_atom_site_aniso_U_33
_atom_site_aniso_U_23
_atom_site_aniso_U_13
_atom_site_aniso_U_12
Au1 0.01531(11) 0.02807(12) 0.03052(12) 0.01296(8) 0.00293(7) 0.00589(7)
C1 0.016(2) 0.0234(19) 0.030(2) 0.0046(16) 0.0026(16) 0.0058(15)
O1 0.0288(16) 0.0453(18) 0.0390(17) 0.0130(14) 0.0024(13) 0.0123(14)
C28 0.0142(19) 0.040(2) 0.041(2) 0.018(2) 0.0071(17) 0.0172(18)
C29 0.022(2) 0.036(2) 0.043(2) 0.0174(19) 0.0068(17) 0.0088(17)
N1 0.0171(16) 0.0303(17) 0.0332(17) 0.0149(14) 0.0006(13) 0.0016(13)
C5 0.0193(19) 0.036(2) 0.031(2) 0.0168(18) 0.0066(16) 0.0092(16)
C27 0.024(2) 0.040(2) 0.038(2) 0.0136(19) 0.0063(17) 0.0095(18)
C6 0.0186(19) 0.037(2) 0.038(2) 0.0191(18) 0.0060(16) 0.0091(17)
C10 0.023(2) 0.046(2) 0.032(2) 0.0156(19) 0.0079(17) 0.0061(18)
C22 0.026(2) 0.0264(19) 0.033(2) 0.0122(16) 0.0051(16) 0.0089(16)
C3 0.0171(18) 0.0284(19) 0.038(2) 0.0143(17) 0.0027(16) 0.0071(15)
C11 0.025(2) 0.044(2) 0.032(2) 0.0099(19) 0.0061(17) 0.0062(19)
C25 0.023(2) 0.027(2) 0.032(2) 0.0096(17) 0.0000(17) 0.0069(17)
C19 0.026(2) 0.028(2) 0.044(2) 0.0155(18) 0.0022(18) 0.0099(17)
C21 0.0180(18) 0.0255(19) 0.044(2) 0.0156(17) 0.0028(16) 0.0031(15)
C26 0.021(2) 0.035(2) 0.043(2) 0.0162(19) 0.0044(17) 0.0068(17)
C18 0.027(2) 0.030(2) 0.037(2) 0.0147(18) 0.0039(17) 0.0095(17)
C41 0.030(2) 0.033(2) 0.042(2) 0.016(2) 0.0102(19) 0.0077(18)
C37 0.027(2) 0.037(2) 0.039(2) 0.0062(19) -0.0021(18) 0.0066(18)
C24 0.027(2) 0.0243(19) 0.042(2) 0.0108(17) 0.0021(18) 0.0012(16)
C2 0.0110(17) 0.0280(19) 0.033(2) 0.0115(16) -0.0007(15) 0.0060(15)
C20 0.032(2) 0.026(2) 0.043(2) 0.0156(18) 0.0056(19) 0.0068(17)
C4 0.0180(18) 0.035(2) 0.036(2) 0.0148(18) 0.0049(16) 0.0068(16)
C30 0.019(2) 0.039(2) 0.056(3) 0.020(2) 0.0103(19) 0.0101(17)
C14 0.027(2) 0.028(2) 0.043(2) 0.0164(18) 0.0009(18) 0.0055(17)
C8 0.034(2) 0.064(3) 0.046(3) 0.037(2) 0.013(2) 0.022(2)
C13 0.029(2) 0.065(3) 0.033(2) 0.008(2) 0.0056(19) 0.012(2)
C15 0.032(2) 0.031(2) 0.050(3) 0.013(2) 0.008(2) 0.0102(18)
C17 0.024(2) 0.0246(18) 0.033(2) 0.0099(16) 0.0010(16) 0.0023(15)
C39 0.029(2) 0.033(2) 0.052(3) 0.022(2) -0.002(2) 0.0015(18)
C36 0.0163(19) 0.030(2) 0.045(2) 0.0130(18) 0.0041(17) 0.0053(16)
C12 0.026(2) 0.059(3) 0.035(2) 0.011(2) 0.0030(18) 0.001(2)
C40 0.038(3) 0.029(2) 0.049(3) 0.011(2) 0.011(2) 0.0076(19)
C38 0.026(2) 0.049(3) 0.042(2) 0.022(2) 0.0002(19) 0.005(2)
C9 0.025(2) 0.062(3) 0.036(2) 0.023(2) 0.0081(19) 0.010(2)
C35 0.043(3) 0.044(3) 0.053(3) 0.012(2) 0.005(2) 0.011(2)
C32 0.035(3) 0.049(3) 0.062(3) 0.031(3) 0.010(2) 0.005(2)
C23 0.026(2) 0.027(2) 0.045(2) 0.0109(18) 0.0043(18) 0.0058(17)
C16 0.029(2) 0.035(2) 0.058(3) 0.018(2) 0.001(2) 0.0014(19)
C31 0.028(2) 0.038(2) 0.057(3) 0.022(2) 0.012(2) 0.0046(19)
C7 0.030(2) 0.047(3) 0.050(3) 0.030(2) 0.007(2) 0.014(2)
C34 0.048(4) 0.035(3) 0.084(5) 0.011(3) -0.002(3) 0.000(2)
C33 0.037(3) 0.043(3) 0.092(5) 0.032(3) 0.010(3) 0.000(2)

loop_
_atom_type_symbol
_atom_type_description
_atom_type_scat_dispersion_real
_atom_type_scat_dispersion_imag
_atom_type_scat_source
C C 0.0033 0.0016 'International Tables Vol C Tables 4.2.6.8 and 6.1.1.4'
H H 0.0000 0.0000 'International Tables Vol C Tables 4.2.6.8 and 6.1.1.4'
N N 0.0061 0.0033 'International Tables Vol C Tables 4.2.6.8 and 6.1.1.4'
O O 0.0106 0.0060 'International Tables Vol C Tables 4.2.6.8 and 6.1.1.4'
Au Au -2.0133 8.8022 'International Tables Vol C Tables 4.2.6.8 and 6.1.1.4'

loop_
_geom_angle_atom_site_label_1
_geom_angle_atom_site_label_2
_geom_angle_atom_site_label_3
_geom_angle
C1 Au1 C28 176.89(14)
N1 C1 C2 110.2(4)
N1 C1 Au1 119.6(3)
C2 C1 Au1 130.1(3)
C29 C28 C36 119.2(4)
C29 C28 Au1 96.6(3)
C36 C28 Au1 110.9(3)
C29 C28 H28A 109.7
C36 C28 H28A 109.7
Au1 C28 H28A 109.7
O1 C29 C28 124.0(4)
O1 C29 C30 118.6(4)
C28 C29 C30 117.4(4)
C1 N1 C5 123.3(4)
C1 N1 C4 115.6(3)
C5 N1 C4 121.0(3)
C6 C5 C10 121.7(4)
C6 C5 N1 119.9(4)
C10 C5 N1 118.4(4)
C4 C27 H27A 109.5
C4 C27 H27B 109.5
H27A C27 H27B 109.5
C4 C27 H27C 109.5
H27A C27 H27C 109.5
H27B C27 H27C 109.5
C7 C6 C5 117.6(4)
C7 C6 C14 118.8(4)
C5 C6 C14 123.4(4)
C9 C10 C5 118.2(4)
C9 C10 C11 117.7(4)
C5 C10 C11 123.9(4)
C17 C22 C21 110.2(3)
C17 C22 H22A 109.6
C21 C22 H22A 109.6
C17 C22 H22B 109.6
C21 C22 H22B 109.6
H22A C22 H22B 108.1
C4 C3 C2 107.5(3)
C4 C3 H3A 110.2
C2 C3 H3A 110.2
C4 C3 H3B 110.2
C2 C3 H3B 110.2
H3A C3 H3B 108.5
C10 C11 C13 113.2(4)
C10 C11 C12 109.4(4)
C13 C11 C12 110.6(4)
C10 C11 H11A 107.8
C13 C11 H11A 107.8
C12 C11 H11A 107.8
C23 C25 C24 108.2(4)
C23 C25 C2 109.4(3)
C24 C25 C2 111.0(3)
C23 C25 H25A 109.4
C24 C25 H25A 109.4
C2 C25 H25A 109.4
C20 C19 C18 109.9(4)
C20 C19 C23 109.1(4)
C18 C19 C23 109.2(3)
C20 C19 H19A 109.6
C18 C19 H19A 109.6
C23 C19 H19A 109.6
C20 C21 C22 108.7(3)
C20 C21 C24 110.4(4)
C22 C21 C24 109.2(3)
C20 C21 H21A 109.5
C22 C21 H21A 109.5
C24 C21 H21A 109.5
C4 C26 H26A 109.5
C4 C26 H26B 109.5
H26A C26 H26B 109.5
C4 C26 H26C 109.5
H26A C26 H26C 109.5
H26B C26 H26C 109.5
C19 C18 C17 109.9(3)
C19 C18 H18A 109.7
C17 C18 H18A 109.7
C19 C18 H18B 109.7
C17 C18 H18B 109.7
H18A C18 H18B 108.2
C36 C41 C40 122.3(4)
C36 C41 H41A 118.9
C40 C41 H41A 118.9
C38 C37 C36 121.5(4)
C38 C37 H37A 119.3
C36 C37 H37A 119.3
C21 C24 C25 109.7(3)
C21 C24 H24A 109.7
C25 C24 H24A 109.7
C21 C24 H24B 109.7
C25 C24 H24B 109.7
H24A C24 H24B 108.2
C1 C2 C17 113.9(3)
C1 C2 C3 101.6(3)
C17 C2 C3 111.5(3)
C1 C2 C25 109.8(3)
C17 C2 C25 106.8(3)
C3 C2 C25 113.4(3)
C21 C20 C19 109.2(3)
C21 C20 H20A 109.8
C19 C20 H20A 109.8
C21 C20 H20B 109.8
C19 C20 H20B 109.8
H20A C20 H20B 108.3
C27 C4 C26 109.0(3)
C27 C4 N1 110.9(3)
C26 C4 N1 110.3(3)
C27 C4 C3 113.7(4)
C26 C4 C3 112.9(3)
N1 C4 C3 99.6(3)
C31 C30 C35 118.6(4)
C31 C30 C29 124.2(4)
C35 C30 C29 117.0(5)
C6 C14 C15 109.5(4)
C6 C14 C16 113.7(4)
C15 C14 C16 110.1(4)
C6 C14 H14A 107.8
C15 C14 H14A 107.8
C16 C14 H14A 107.8
C7 C8 C9 119.9(4)
C7 C8 H8A 120.0
C9 C8 H8A 120.0
C11 C13 H13A 109.5
C11 C13 H13B 109.5
H13A C13 H13B 109.5
C11 C13 H13C 109.5
H13A C13 H13C 109.5
H13B C13 H13C 109.5
C14 C15 H15A 109.5
C14 C15 H15B 109.5
H15A C15 H15B 109.5
C14 C15 H15C 109.5
H15A C15 H15C 109.5
H15B C15 H15C 109.5
C22 C17 C18 107.8(3)
C22 C17 C2 113.4(3)
C18 C17 C2 108.3(3)
C22 C17 H17A 109.1
C18 C17 H17A 109.1
C2 C17 H17A 109.1
C38 C39 C40 118.9(4)
C38 C39 H39A 120.5
C40 C39 H39A 120.5
C41 C36 C37 117.3(4)
C41 C36 C28 118.5(4)
C37 C36 C28 124.1(4)
C11 C12 H12A 109.5
C11 C12 H12B 109.5
H12A C12 H12B 109.5
C11 C12 H12C 109.5
H12A C12 H12C 109.5
H12B C12 H12C 109.5
C39 C40 C41 119.1(4)
C39 C40 H40A 120.5
C41 C40 H40A 120.5
C37 C38 C39 120.9(4)
C37 C38 H38A 119.6
C39 C38 H38A 119.6
C8 C9 C10 120.7(5)
C8 C9 H9A 119.6
C10 C9 H9A 119.6
C34 C35 C30 119.9(6)
C34 C35 H35A 120.1
C30 C35 H35A 120.1
C33 C32 C31 121.0(5)
C33 C32 H32A 119.5
C31 C32 H32A 119.5
C25 C23 C19 109.9(4)
C25 C23 H23A 109.7
C19 C23 H23A 109.7
C25 C23 H23B 109.7
C19 C23 H23B 109.7
H23A C23 H23B 108.2
C14 C16 H16A 109.5
C14 C16 H16B 109.5
H16A C16 H16B 109.5
C14 C16 H16C 109.5
H16A C16 H16C 109.5
H16B C16 H16C 109.5
C30 C31 C32 120.4(5)
C30 C31 H31A 119.8
C32 C31 H31A 119.8
C8 C7 C6 121.7(5)
C8 C7 H7A 119.2
C6 C7 H7A 119.2
C33 C34 C35 120.6(6)
C33 C34 H34A 119.7
C35 C34 H34A 119.7
C32 C33 C34 119.4(5)
C32 C33 H33A 120.3
C34 C33 H33A 120.3

loop_
_geom_bond_atom_site_label_1
_geom_bond_atom_site_label_2
_geom_bond_distance
Au1 C1 2.039(4)
Au1 C28 2.142(4)
C1 N1 1.308(6)
C1 C2 1.522(6)
O1 C29 1.240(6)
C28 C29 1.465(7)
C28 C36 1.514(6)
C28 H28A 0.9800
C29 C30 1.527(6)
N1 C5 1.462(5)
N1 C4 1.529(5)
C5 C6 1.403(6)
C5 C10 1.417(6)
C27 C4 1.515(6)
C27 H27A 0.9600
C27 H27B 0.9600
C27 H27C 0.9600
C6 C7 1.402(6)
C6 C14 1.532(6)
C10 C9 1.396(6)
C10 C11 1.532(7)
C22 C17 1.536(6)
C22 C21 1.544(5)
C22 H22A 0.9700
C22 H22B 0.9700
C3 C4 1.540(5)
C3 C2 1.557(5)
C3 H3A 0.9700
C3 H3B 0.9700
C11 C13 1.537(6)
C11 C12 1.548(6)
C11 H11A 0.9800
C25 C23 1.545(6)
C25 C24 1.554(6)
C25 C2 1.583(6)
C25 H25A 0.9800
C19 C20 1.542(6)
C19 C18 1.543(6)
C19 C23 1.548(6)
C19 H19A 0.9800
C21 C20 1.534(6)
C21 C24 1.551(6)
C21 H21A 0.9800
C26 C4 1.528(6)
C26 H26A 0.9600
C26 H26B 0.9600
C26 H26C 0.9600
C18 C17 1.550(6)
C18 H18A 0.9700
C18 H18B 0.9700
C41 C36 1.389(7)
C41 C40 1.402(7)
C41 H41A 0.9300
C37 C38 1.383(7)
C37 C36 1.390(6)
C37 H37A 0.9300
C24 H24A 0.9700
C24 H24B 0.9700
C2 C17 1.554(5)
C20 H20A 0.9700
C20 H20B 0.9700
C30 C31 1.388(7)
C30 C35 1.401(7)
C14 C15 1.544(6)
C14 C16 1.547(6)
C14 H14A 0.9800
C8 C7 1.384(7)
C8 C9 1.395(8)
C8 H8A 0.9300
C13 H13A 0.9600
C13 H13B 0.9600
C13 H13C 0.9600
C15 H15A 0.9600
C15 H15B 0.9600
C15 H15C 0.9600
C17 H17A 0.9800
C39 C38 1.392(7)
C39 C40 1.396(7)
C39 H39A 0.9300
C12 H12A 0.9600
C12 H12B 0.9600
C12 H12C 0.9600
C40 H40A 0.9300
C38 H38A 0.9300
C9 H9A 0.9300
C35 C34 1.393(9)
C35 H35A 0.9300
C32 C33 1.359(8)
C32 C31 1.395(6)
C32 H32A 0.9300
C23 H23A 0.9700
C23 H23B 0.9700
C16 H16A 0.9600
C16 H16B 0.9600
C16 H16C 0.9600
C31 H31A 0.9300
C7 H7A 0.9300
C34 C33 1.392(10)
C34 H34A 0.9300
C33 H33A 0.9300

loop_
_geom_torsion_atom_site_label_1
_geom_torsion_atom_site_label_2
_geom_torsion_atom_site_label_3
_geom_torsion_atom_site_label_4
_geom_torsion
C28 Au1 C1 N1 25(3)
C28 Au1 C1 C2 -155(2)
C1 Au1 C28 C29 -130(3)
C1 Au1 C28 C36 -5(3)
C36 C28 C29 O1 -22.7(7)
Au1 C28 C29 O1 95.8(4)
C36 C28 C29 C30 159.3(4)
Au1 C28 C29 C30 -82.2(4)
C2 C1 N1 C5 -171.0(3)
Au1 C1 N1 C5 9.2(5)
C2 C1 N1 C4 4.9(5)
Au1 C1 N1 C4 -174.8(3)
C1 N1 C5 C6 -95.6(5)
C4 N1 C5 C6 88.7(5)
C1 N1 C5 C10 82.6(5)
C4 N1 C5 C10 -93.2(4)
C10 C5 C6 C7 4.9(6)
N1 C5 C6 C7 -177.0(4)
C10 C5 C6 C14 -169.8(4)
N1 C5 C6 C14 8.2(6)
C6 C5 C10 C9 -5.2(6)
N1 C5 C10 C9 176.7(4)
C6 C5 C10 C11 171.0(4)
N1 C5 C10 C11 -7.1(6)
C9 C10 C11 C13 -56.8(6)
C5 C10 C11 C13 127.1(5)
C9 C10 C11 C12 67.0(5)
C5 C10 C11 C12 -109.1(5)
C17 C22 C21 C20 -62.3(4)
C17 C22 C21 C24 58.2(4)
C20 C19 C18 C17 59.6(4)
C23 C19 C18 C17 -60.1(4)
C20 C21 C24 C25 59.5(4)
C22 C21 C24 C25 -60.0(4)
C23 C25 C24 C21 -59.3(4)
C2 C25 C24 C21 60.8(4)
N1 C1 C2 C17 -137.4(4)
Au1 C1 C2 C17 42.3(5)
N1 C1 C2 C3 -17.5(4)
Au1 C1 C2 C3 162.3(3)
N1 C1 C2 C25 102.9(4)
Au1 C1 C2 C25 -77.3(4)
C4 C3 C2 C1 23.4(4)
C4 C3 C2 C17 145.0(3)
C4 C3 C2 C25 -94.4(4)
C23 C25 C2 C1 -173.9(3)
C24 C25 C2 C1 66.7(4)
C23 C25 C2 C17 62.2(4)
C24 C25 C2 C17 -57.2(4)
C23 C25 C2 C3 -61.0(4)
C24 C25 C2 C3 179.6(3)
C22 C21 C20 C19 60.3(5)
C24 C21 C20 C19 -59.4(4)
C18 C19 C20 C21 -59.6(5)
C23 C19 C20 C21 60.1(4)
C1 N1 C4 C27 -110.1(4)
C5 N1 C4 C27 66.0(5)
C1 N1 C4 C26 129.0(4)
C5 N1 C4 C26 -54.9(5)
C1 N1 C4 C3 10.0(4)
C5 N1 C4 C3 -173.9(3)
C2 C3 C4 C27 97.7(4)
C2 C3 C4 C26 -137.3(4)
C2 C3 C4 N1 -20.4(4)
O1 C29 C30 C31 159.1(5)
C28 C29 C30 C31 -22.8(6)
O1 C29 C30 C35 -16.4(6)
C28 C29 C30 C35 161.7(4)
C7 C6 C14 C15 -67.0(5)
C5 C6 C14 C15 107.7(4)
C7 C6 C14 C16 56.6(6)
C5 C6 C14 C16 -128.7(4)
C21 C22 C17 C18 61.3(4)
C21 C22 C17 C2 -58.6(4)
C19 C18 C17 C22 -59.6(4)
C19 C18 C17 C2 63.5(4)
C1 C2 C17 C22 -64.8(4)
C3 C2 C17 C22 -179.0(3)
C25 C2 C17 C22 56.5(4)
C1 C2 C17 C18 175.5(3)
C3 C2 C17 C18 61.3(4)
C25 C2 C17 C18 -63.1(4)
C40 C41 C36 C37 -1.1(7)
C40 C41 C36 C28 -179.4(4)
C38 C37 C36 C41 1.3(7)
C38 C37 C36 C28 179.5(4)
C29 C28 C36 C41 -125.0(5)
Au1 C28 C36 C41 124.1(4)
C29 C28 C36 C37 56.7(6)
Au1 C28 C36 C37 -54.1(5)
C38 C39 C40 C41 0.4(7)
C36 C41 C40 C39 0.3(8)
C36 C37 C38 C39 -0.7(7)
C40 C39 C38 C37 -0.2(7)
C7 C8 C9 C10 1.3(7)
C5 C10 C9 C8 1.9(7)
C11 C10 C9 C8 -174.4(4)
C31 C30 C35 C34 2.8(8)
C29 C30 C35 C34 178.5(5)
C24 C25 C23 C19 60.8(4)
C2 C25 C23 C19 -60.3(4)
C20 C19 C23 C25 -61.6(4)
C18 C19 C23 C25 58.5(5)
C35 C30 C31 C32 -2.1(7)
C29 C30 C31 C32 -177.5(4)
C33 C32 C31 C30 1.0(8)
C9 C8 C7 C6 -1.5(7)
C5 C6 C7 C8 -1.6(7)
C14 C6 C7 C8 173.5(4)
C30 C35 C34 C33 -2.3(9)
C31 C32 C33 C34 -0.4(9)
C35 C34 C33 C32 1.1(10)

loop_
_platon_squeeze_void_nr
_platon_squeeze_void_average_x
_platon_squeeze_void_average_y
_platon_squeeze_void_average_z
_platon_squeeze_void_volume
_platon_squeeze_void_count_electrons
_platon_squeeze_void_content
1 -0.004 0.000 0.500 242 44 ' '
